data_1550823
loop_
_publ_author_name
'D'Annibale, Andrea'
'Panetta, Riccardo'
'Tarquini, Ombretta'
'Colapietro, Marcello'
'Quaranta, Simone'
'Cassetta, Alberto'
'Barba, Luisa'
'Chita, Giuseppe'
'Latini, Alessandro'

_publ_section_title
;
 Synthesis, physico-chemical characterization and structure of the elusive
 hydroxylammonium lead iodide perovskite NH<sub>3</sub>OHPbI<sub>3</sub>.
;
_journal_issue 16
_journal_name_full 'Dalton transactions (Cambridge, England : 2003)'
_journal_page_first 5397
_journal_page_last 5407
_journal_paper_doi 10.1039/c9dt00690g
_journal_volume 48
_journal_year 2019
_chemical_formula_moiety 'I3 Pb, C6 H16 O2 S, 1[NH3OH]'
_chemical_formula_sum 'C6 H20 I3 N O3 Pb S'
_chemical_formula_weight 774.18
_chemical_melting_point 353(5)
_chemical_name_systematic 'Hydroxylammonium lead iodide'
_chemical_properties_physical Air-sensitive,Moisture-sensitive,Hygroscopic,Deliquescent,Heat-sensitive,Oxygen-sensitive
_space_group_crystal_system orthorhombic
_space_group_IT_number 51
_space_group_name_Hall '-P 2a 2a'
_space_group_name_H-M_alt 'P m m a'
_symmetry_space_group_name_Hall '-P 2a 2a'
_symmetry_space_group_name_H-M 'P m m a'
_atom_sites_solution_hydrogens mixed
_audit_creation_date 2019-03-21
_audit_creation_method
;
Olex2 1.3-dev
(compiled 2019.02.19 svn.r3573 for OlexSys, GUI svn.r5585)
;
_audit_update_record
;
2019-03-28 deposited with the CCDC.    2019-04-01 downloaded from the CCDC.
;
_cell_angle_alpha 90
_cell_angle_beta 90
_cell_angle_gamma 90
_cell_formula_units_Z 2
_cell_length_a 7.920(6)
_cell_length_b 9.030(4)
_cell_length_c 10.770(2)
_cell_measurement_reflns_used 1364
_cell_measurement_temperature 100
_cell_measurement_theta_max 30.9739
_cell_measurement_theta_min 1.86231
_cell_volume 770.2(7)
_computing_cell_refinement 'XDS (Kabsch, 2010)'
_computing_data_collection 'XRD1 Beamline control software'
_computing_data_reduction 'XDS (Kabsch, 2010)'
_computing_molecular_graphics 'Olex2 (Dolomanov et al., 2009)'
_computing_publication_material 'Olex2 (Dolomanov et al., 2009)'
_computing_structure_refinement 'ShelXL (Sheldrick, 2015)'
_computing_structure_solution 'Superflip (Palatinus & Chapuis, 2007)'
_diffrn_ambient_temperature 100.0
_diffrn_measured_fraction_theta_full 0.986
_diffrn_measured_fraction_theta_max 0.939
_diffrn_measurement_device Area
_diffrn_measurement_device_type 'Area detector diffractometer'
_diffrn_measurement_method \w/2\q
_diffrn_radiation_monochromator 'Si(111) double crystal'
_diffrn_radiation_type Synchrotron
_diffrn_radiation_wavelength 0.700
_diffrn_reflns_av_R_equivalents 0.0392
_diffrn_reflns_av_unetI/netI 0.0320
_diffrn_reflns_Laue_measured_fraction_full 0.986
_diffrn_reflns_Laue_measured_fraction_max 0.939
_diffrn_reflns_limit_h_max 11
_diffrn_reflns_limit_h_min -11
_diffrn_reflns_limit_k_max 12
_diffrn_reflns_limit_k_min -12
_diffrn_reflns_limit_l_max 15
_diffrn_reflns_limit_l_min -14
_diffrn_reflns_number 6502
_diffrn_reflns_point_group_measured_fraction_full 0.986
_diffrn_reflns_point_group_measured_fraction_max 0.939
_diffrn_reflns_theta_full 24.835
_diffrn_reflns_theta_max 30.974
_diffrn_reflns_theta_min 2.221
_diffrn_source synchrotron
_exptl_absorpt_coefficient_mu 17.091
_exptl_absorpt_correction_T_max 1.000
_exptl_absorpt_correction_T_min 0.769
_exptl_absorpt_correction_type none
_exptl_crystal_colour 'light yellow'
_exptl_crystal_density_diffrn 3.338
_exptl_crystal_density_meas 2.9(5)
_exptl_crystal_density_method pycnometric
_exptl_crystal_description polyhedral
_exptl_crystal_F_000 688
_exptl_crystal_recrystallization_method 'vapor diffusion'
_exptl_crystal_size_max 0.07
_exptl_crystal_size_mid 0.05
_exptl_crystal_size_min 0.05
_refine_diff_density_max 1.860
_refine_diff_density_min -2.248
_refine_diff_density_rms 0.286
_refine_ls_extinction_coef 0.0061(10)
_refine_ls_extinction_expression Fc^*^=kFc[1+0.001xFc^2^\l^3^/sin(2\q)]^-1/4^
_refine_ls_extinction_method 'SHELXL-2018/3 (Sheldrick 2018)'
_refine_ls_goodness_of_fit_ref 1.151
_refine_ls_hydrogen_treatment constr
_refine_ls_matrix_type full
_refine_ls_number_parameters 56
_refine_ls_number_reflns 1360
_refine_ls_number_restraints 20
_refine_ls_restrained_S_all 1.155
_refine_ls_R_factor_all 0.0413
_refine_ls_R_factor_gt 0.0394
_refine_ls_shift/su_max 0.000
_refine_ls_shift/su_mean 0.000
_refine_ls_structure_factor_coef Fsqd
_refine_ls_weighting_details 'w=1/[\s^2^(Fo^2^)+(0.0747P)^2^+2.9611P] where P=(Fo^2^+2Fc^2^)/3'
_refine_ls_weighting_scheme calc
_refine_ls_wR_factor_gt 0.1239
_refine_ls_wR_factor_ref 0.1259
_reflns_Friedel_coverage 0.000
_reflns_number_gt 1271
_reflns_number_total 1360
_reflns_threshold_expression 'I > 2\s(I)'
_cod_data_source_file c9dt00690g2.cif
_cod_data_source_block i
_cod_depositor_comments 'Adding full bibliography for 1550823.cif.'
_cod_original_cell_volume 770.245(6)
_cod_database_code 1550823
_shelx_shelxl_version_number 2018/3
_shelx_space_group_comment
;
The symmetry employed for this shelxl refinement is uniquely defined
by the following loop, which should always be used as a source of
symmetry information in preference to the above space-group names.
They are only intended as comments.
;
_shelx_estimated_absorpt_t_max 0.280
_shelx_estimated_absorpt_t_min 0.280
_olex2_refinement_description
;
1. Fixed Uiso
 At 1.2 times of:
  All C(H,H) groups, All C(H,H,H,H) groups, All N(H,H,H) groups
 At 1.5 times of:
  All O(H) groups
2. Restrained distances
 O2-N3
 1.415 with sigma of 0.001
 S4-C2AA \\sim S4-C2AB
 with sigma of 0.01
 C2AA-C1 \\sim C2AB-C1
 with sigma of 0.01
3. Rigid bond restraints
 S4, C2AA, C1
 with sigma for 1-2 distances of 0.01 and sigma for 1-3 distances of 0.01
 S4, C2AB, C1
 with sigma for 1-2 distances of 0.01 and sigma for 1-3 distances of 0.01
4. Uiso/Uaniso restraints and constraints
C2AB \\sim C2AA: within 2A with sigma of 0.01 and sigma for terminal atoms of
0.02
Uanis(C2AB) \\sim Ueq: with sigma of 0.01 and sigma for terminal atoms of 0.02
5. Others
 Fixed Sof: H1BD(0.5) H1BC(0.5) H1AB(0.5) H1AA(0.5) C2AB(0.5) H2AA(0.5)
 H2AB(0.5) C2AA(0.5) H2AC(0.5) H2AD(0.5) O2(0.25) H2(0.25) N3(0.25) H3A(0.25)
 H3B(0.25) H3C(0.25)
 Fixed U12: Pb1(0) I2(0) I3(0) S4(0) C1(0) O3(0)
 Fixed U13: I2(0) I3(0) S4(0) O3(0)
 Fixed U23: Pb1(0) I2(0) S4(0) C1(0)
 Fixed Uiso: O2(0.07) N3(0.07)
 Fixed X: Pb1(1) I2(0.75) I3(0.75) S4(0.75) O3(0.75)
 Fixed Y: Pb1(-0.5) I2(-0.5) S4(0) C1(0)
 Fixed Z: Pb1(0)
6.a Riding coordinates:
 O2(H2), N3(H3A,H3B,H3C)
6.b Secondary CH2 refined with riding coordinates:
 C1(H1BD,H1BC), C1(H1AB,H1AA), C2AB(H2AA,H2AB), C2AA(H2AC,H2AD)
;
_smtbx_masks_void_probe_radius 1.2
_smtbx_masks_void_truncation_radius 1.2
_platon_squeeze_void_probe_radius 1.20
_olex2_submission_special_instructions 'No special instructions were received'
_publcif_funding_html
;
;

loop_
_space_group_symop_operation_xyz
'x, y, z'
'-x+1/2, -y, z'
'x+1/2, -y, -z'
'-x, y, -z'
'-x, -y, -z'
'x-1/2, y, -z'
'-x-1/2, y, z'
'x, -y, z'

loop_
_atom_site_label
_atom_site_type_symbol
_atom_site_fract_x
_atom_site_fract_y
_atom_site_fract_z
_atom_site_U_iso_or_equiv
_atom_site_adp_type
_atom_site_occupancy
_atom_site_site_symmetry_order
_atom_site_calc_flag
_atom_site_refinement_flags_posn
_atom_site_refinement_flags_adp
_atom_site_refinement_flags_occupancy
_atom_site_disorder_assembly
_atom_site_disorder_group
Pb1 Pb 1.000000 -0.500000 0.000000 0.0325(2) Uani 1 4 d S T P . .
I2 I 0.750000 -0.500000 0.23412(8) 0.0418(3) Uani 1 4 d S T P . .
I3 I 0.750000 -0.26183(8) -0.12446(7) 0.0445(2) Uani 1 2 d S T P . .
S4 S 0.750000 0.000000 0.4032(5) 0.0692(13) Uani 1 4 d DS TU P . .
C1 C 0.8460(15) 0.000000 0.1734(14) 0.064(3) Uani 1 2 d DS TU P . .
H1BD H 0.887508 0.102986 0.165396 0.077 Uiso 0.5 1 calc R . . A -1
H1BC H 0.887507 -0.056907 0.100988 0.077 Uiso 0.5 1 calc R . . A -1
H1AB H 0.884254 0.078281 0.115501 0.077 Uiso 0.5 1 calc R . . B -2
H1AA H 0.884254 -0.095924 0.138878 0.077 Uiso 0.5 1 calc R . . B -2
O3 O 0.750000 0.114(3) 0.4810(19) 0.148(9) Uani 1 2 d S T P C .
C2AB C 0.916(3) -0.068(4) 0.2929(14) 0.089(6) Uani 0.5 1 d D U . C -1
H2AA H 1.029715 -0.029600 0.313669 0.107 Uiso 0.5 1 calc R . . C -1
H2AB H 0.919877 -0.177944 0.288842 0.107 Uiso 0.5 1 calc R . . C -1
C2AA C 0.937(2) 0.024(4) 0.2975(14) 0.090(6) Uani 0.5 1 d D U . C -2
H2AC H 0.987135 0.123857 0.303971 0.107 Uiso 0.5 1 calc R . . C -2
H2AD H 1.025056 -0.052100 0.312542 0.107 Uiso 0.5 1 calc R . . C -2
O2 O 0.478(3) 0.367(4) 0.467(3) 0.070 Uiso 0.25 1 d D . . D -1
H2 H 0.441901 0.453381 0.454100 0.105 Uiso 0.25 1 d R . . D -1
N3 N 0.609(3) 0.379(4) 0.556(3) 0.070 Uiso 0.25 1 d D . . D -1
H3A H 0.681589 0.303836 0.537710 0.084 Uiso 0.25 1 d R . . D -1
H3B H 0.658459 0.467136 0.536489 0.084 Uiso 0.25 1 d R . . D -1
H3C H 0.585229 0.377356 0.638800 0.084 Uiso 0.25 1 d R . . D -1

loop_
_atom_site_aniso_label
_atom_site_aniso_U_11
_atom_site_aniso_U_22
_atom_site_aniso_U_33
_atom_site_aniso_U_23
_atom_site_aniso_U_13
_atom_site_aniso_U_12
Pb1 0.0222(2) 0.0422(3) 0.0332(3) 0.000 0.00146(13) 0.000
I2 0.0329(4) 0.0619(6) 0.0307(4) 0.000 0.000 0.000
I3 0.0307(3) 0.0465(4) 0.0564(4) 0.0141(3) 0.000 0.000
S4 0.065(3) 0.099(4) 0.044(2) 0.000 0.000 0.000
C1 0.038(5) 0.089(9) 0.066(6) 0.000 0.006(5) 0.000
O3 0.141(19) 0.19(2) 0.114(12) -0.082(13) 0.000 0.000
C2AB 0.092(8) 0.092(12) 0.084(7) 0.000(7) 0.001(6) 0.002(8)
C2AA 0.101(9) 0.089(15) 0.079(8) 0.000(10) 0.005(6) 0.003(11)

loop_
_atom_type_symbol
_atom_type_description
_atom_type_scat_dispersion_real
_atom_type_scat_dispersion_imag
_atom_type_scat_source
C C 0.0030 0.0016 'International Tables Vol C Tables 4.2.6.8 and 6.1.1.4'
H H 0.0000 0.0000 'International Tables Vol C Tables 4.2.6.8 and 6.1.1.4'
I I -0.4630 1.7726 'International Tables Vol C Tables 4.2.6.8 and 6.1.1.4'
N N 0.0061 0.0033 'International Tables Vol C Tables 4.2.6.8 and 6.1.1.4'
O O 0.0105 0.0059 'International Tables Vol C Tables 4.2.6.8 and 6.1.1.4'
Pb Pb -3.0345 9.9071 'International Tables Vol C Tables 4.2.6.8 and 6.1.1.4'
S S 0.1218 0.1207 'International Tables Vol C Tables 4.2.6.8 and 6.1.1.4'

loop_
_geom_angle_atom_site_label_1
_geom_angle_atom_site_label_2
_geom_angle_atom_site_label_3
_geom_angle
_geom_angle_site_symmetry_1
_geom_angle_site_symmetry_3
I2 Pb1 I2 180.0 . 5_745
I2 Pb1 I3 93.005(13) 5_745 2_645
I2 Pb1 I3 86.995(13) 5_745 5_745
I2 Pb1 I3 93.005(13) . 6_655
I2 Pb1 I3 93.005(13) . 5_745
I2 Pb1 I3 86.995(13) 5_745 6_655
I2 Pb1 I3 86.995(13) . .
I2 Pb1 I3 86.995(13) . 2_645
I2 Pb1 I3 93.005(13) 5_745 .
I3 Pb1 I3 96.06(2) 2_645 5_745
I3 Pb1 I3 180.0 5_745 .
I3 Pb1 I3 83.94(2) 2_645 .
I3 Pb1 I3 180.00(2) 6_655 2_645
I3 Pb1 I3 83.94(2) 6_655 5_745
I3 Pb1 I3 96.06(2) 6_655 .
Pb1 I2 Pb1 76.281(19) 2_645 .
Pb1 I3 Pb1 76.003(14) 2_645 .
O3 S4 O3 102(3) . 2_655
O3 S4 C2AB 130.9(12) . .
O3 S4 C2AB 98.3(12) 2_655 .
O3 S4 C2AA 107.1(12) . .
O3 S4 C2AA 118.1(12) 2_655 .
C1 C1 H1BD 109.4 2_655 .
C1 C1 H1BC 109.4 2_655 .
C1 C1 H1AB 107.8 2_655 .
C1 C1 H1AA 107.8 2_655 .
C1 C1 C2AB 111.3(10) 2_655 .
C1 C1 C2AA 118.0(8) 2_655 .
H1BD C1 H1BC 108.0 . .
H1AB C1 H1AA 107.1 . .
C2AB C1 H1BD 109.4 . .
C2AB C1 H1BC 109.4 . .
C2AA C1 H1AB 107.8 . .
C2AA C1 H1AA 107.8 . .
S4 C2AB H2AA 112.1 . .
S4 C2AB H2AB 112.1 . .
C1 C2AB S4 98.3(10) . .
C1 C2AB H2AA 112.1 . .
C1 C2AB H2AB 112.1 . .
H2AA C2AB H2AB 109.8 . .
S4 C2AA H2AC 112.1 . .
S4 C2AA H2AD 112.1 . .
C1 C2AA S4 98.1(10) . .
C1 C2AA H2AC 112.1 . .
C1 C2AA H2AD 112.1 . .
H2AC C2AA H2AD 109.8 . .
N3 O2 H2 107.4 . .
O2 N3 H3A 104.9 . .
O2 N3 H3B 102.7 . .
O2 N3 H3C 120.3 . .
H3A N3 H3B 109.5 . .
H3A N3 H3C 109.5 . .
H3B N3 H3C 109.4 . .

loop_
_geom_bond_atom_site_label_1
_geom_bond_atom_site_label_2
_geom_bond_distance
_geom_bond_site_symmetry_2
Pb1 I2 3.2060(7) .
Pb1 I2 3.2060(7) 5_745
Pb1 I3 3.2160(5) .
Pb1 I3 3.2159(5) 5_745
Pb1 I3 3.2159(5) 6_655
Pb1 I3 3.2159(5) 2_645
S4 O3 1.33(2) .
S4 O3 1.33(2) 2_655
S4 C2AB 1.878(15) .
S4 C2AA 1.881(15) .
C1 C1 1.52(2) 2_655
C1 H1BD 0.9900 .
C1 H1BC 0.9900 .
C1 H1AB 0.9900 .
C1 H1AA 0.9900 .
C1 C2AB 1.53(2) .
C1 C2AA 1.53(2) .
C2AB H2AA 0.9900 .
C2AB H2AB 0.9900 .
C2AA H2AC 0.9900 .
C2AA H2AD 0.9900 .
O2 H2 0.8401 .
O2 N3 1.4151(10) .
N3 H3A 0.9099 .
N3 H3B 0.9100 .
N3 H3C 0.9101 .

loop_
_geom_torsion_atom_site_label_1
_geom_torsion_atom_site_label_2
_geom_torsion_atom_site_label_3
_geom_torsion_atom_site_label_4
_geom_torsion
_geom_torsion_site_symmetry_1
C1 C1 C2AB S4 -35.2(18) 2_655
C1 C1 C2AA S4 12(2) 2_655
O3 S4 C2AB C1 -100(2) .
O3 S4 C2AB C1 147.1(17) 2_655
O3 S4 C2AA C1 -130.7(18) .
O3 S4 C2AA C1 115.5(18) 2_655
